data_2104558
loop_
_publ_author_name
'Marsh, Richard E.'

_publ_section_title
;
 Space groups <i>P</i>1 and <i>Cc</i>: how are they doing?
;
_journal_coeditor_code BK5088
_journal_issue 6
_journal_name_full 'Acta Crystallographica Section B'
_journal_page_first 782
_journal_page_last 783
_journal_paper_doi 10.1107/S0108768109046448
_journal_volume 65
_journal_year 2009
_chemical_formula_moiety 'C23 H14 F6 O5 S2'
_chemical_formula_sum 'C23 H14 F6 O5 S2'
_chemical_formula_weight 548.47
_chemical_melting_point 174
_chemical_name_common (R)-Binaphthyl-Tf2,OH
_chemical_name_systematic
;
(R)-2-(bis(Trifluoromethanesulfonato)methyl)-2'-hydroxy-1,1'-binaphthalene
;
_space_group_IT_number 19
_symmetry_cell_setting orthorhombic
_symmetry_space_group_name_Hall 'P 2ac 2ab'
_symmetry_space_group_name_H-M 'P 21 21 21'
_cell_angle_alpha 90.
_cell_angle_beta 90.
_cell_angle_gamma 90.
_cell_formula_units_Z 8
_cell_length_a 8.0791(18)
_cell_length_b 15.672(3)
_cell_length_c 36.082(8)
_cell_measurement_temperature 223(2)
_cell_volume 4568.5(17)
_diffrn_ambient_temperature 223(2)
_diffrn_measurement_device_type 'Bruker SMART APEX'
_diffrn_radiation_monochromator graphite
_diffrn_radiation_source 'fine-focus sealed tube'
_diffrn_radiation_type MoK\a
_diffrn_radiation_wavelength 0.71073
_exptl_crystal_colour colorless
_exptl_crystal_density_diffrn 1.595
_exptl_crystal_density_method 'not measured'
_exptl_crystal_description prism
_exptl_crystal_F_000 2224
_exptl_crystal_size_max 0.30
_exptl_crystal_size_mid 0.30
_exptl_crystal_size_min 0.25
_cod_data_source_file bk5088.cif
_cod_data_source_block VENPOU
_cod_original_cell_volume 4568.6(17)
_cod_original_sg_symbol_H-M P212121
_cod_database_code 2104558

loop_
_symmetry_equiv_pos_as_xyz
'x, y, z'
'-x+1/2, -y, z+1/2'
'-x, y+1/2, -z+1/2'
'x+1/2, -y+1/2, -z'

loop_
_atom_site_label
_atom_site_type_symbol
_atom_site_fract_x
_atom_site_fract_y
_atom_site_fract_z
_atom_site_occupancy
C1 C 0.2823 -0.0442 0.50604 1
C2 C 0.2557 -0.0138 0.47018 1
C3 C 0.1318 -0.0501 0.44685 1
C4 C 0.0317 -0.1131 0.45995 1
C5 C -0.0600 -0.2078 0.51093 1
C6 C -0.0435 -0.2372 0.54620 1
C7 C 0.0852 -0.2055 0.56923 1
C8 C 0.1925 -0.1449 0.55620 1
C9 C 0.1764 -0.1109 0.51976 1
C10 C 0.0486 -0.1442 0.49664 1
C11 C 0.4180 -0.0104 0.53027 1
C12 C 0.5789 -0.0373 0.52489 1
C13 C 0.7104 -0.0058 0.54697 1
C14 C 0.6795 0.0519 0.57425 1
C15 C 0.4842 0.1446 0.60842 1
C16 C 0.3292 0.1734 0.61427 1
C17 C 0.1943 0.1381 0.59449 1
C18 C 0.2212 0.0774 0.56802 1
C19 C 0.3832 0.0486 0.55980 1
C20 C 0.5176 0.0813 0.58126 1
C21 C 0.3617 0.0580 0.45481 1
S1 S 0.48377 0.01897 0.41495 1
O1 O 0.4108 0.0466 0.38110 1
O2 O 0.5198 -0.0682 0.42119 1
C22 C 0.6866 0.0752 0.41858 1
F1 F 0.6786 0.1501 0.40918 1
F2 F 0.7309 0.0816 0.45074 1
F3 F 0.7910 0.0368 0.39966 1
S2 S 0.24884 0.15298 0.43871 1
O3 O 0.3691 0.2143 0.42754 1
O4 O 0.1121 0.1312 0.41583 1
C23 C 0.1596 0.1963 0.48236 1
F4 F 0.1031 0.2732 0.47484 1
F5 F 0.2748 0.2025 0.50777 1
F6 F 0.0382 0.1478 0.49458 1
O5 O 0.6245 -0.0938 0.4982 1
H1 H 0.1191 -0.0304 0.4224 1
H2 H -0.0500 -0.1364 0.4444 1
H3 H -0.1444 -0.2298 0.4958 1
H4 H -0.1173 -0.2786 0.5553 1
H5 H 0.0966 -0.2262 0.5936 1
H6 H 0.2784 -0.1254 0.5716 1
H7 H 0.8192 -0.0248 0.5428 1
H8 H 0.7677 0.0725 0.5887 1
H9 H 0.5718 0.1668 0.6226 1
H10 H 0.3106 0.2172 0.6316 1
H11 H 0.0860 0.1565 0.5996 1
H12 H 0.1308 0.0543 0.5550 1
H13 H 0.4398 0.0761 0.4744 1
H14 H 0.5407 -0.1146 0.4885 1
C24 C -0.1447 0.3708 0.24726 1
C25 C -0.1486 0.3694 0.20882 1
C26 C -0.2302 0.4355 0.18840 1
C27 C -0.2991 0.5025 0.20673 1
C28 C -0.3551 0.5817 0.26504 1
C29 C -0.3448 0.5863 0.30259 1
C30 C -0.2750 0.5191 0.32335 1
C31 C -0.2116 0.4492 0.30554 1
C32 C -0.2148 0.4424 0.26649 1
C33 C -0.2904 0.5098 0.24573 1
C34 C -0.0754 0.2989 0.27022 1
C35 C -0.1708 0.2274 0.27678 1
C36 C -0.1135 0.1614 0.30060 1
C37 C 0.0352 0.1659 0.31675 1
C38 C 0.2994 0.2448 0.32782 1
C39 C 0.3941 0.3150 0.32297 1
C40 C 0.3348 0.3831 0.30154 1
C41 C 0.1830 0.3794 0.28487 1
C42 C 0.0822 0.3058 0.28804 1
C43 C 0.1397 0.2373 0.31093 1
C44 C -0.0708 0.2963 0.18752 1
S3 S 0.08939 0.32676 0.15416 1
O6 O 0.1526 0.2500 0.13818 1
O7 O 0.0384 0.3972 0.13214 1
C45 C 0.2576 0.3683 0.18366 1
F7 F 0.3850 0.3815 0.16142 1
F8 F 0.2158 0.4409 0.19982 1
F9 F 0.2980 0.3122 0.20939 1
S4 S -0.23314 0.24000 0.16096 1
O8 O -0.2376 0.2690 0.12388 1
O9 O -0.3768 0.2406 0.18378 1
C46 C -0.1676 0.1254 0.1606 1
F10 F -0.0550 0.1108 0.13608 1
F11 F -0.2993 0.0808 0.15145 1
F12 F -0.1142 0.1032 0.19322 1
O10 O -0.3270 0.2161 0.26260 1
H15 H -0.2360 0.4326 0.1624 1
H16 H -0.3541 0.5450 0.1931 1
H17 H -0.4052 0.6263 0.2517 1
H18 H -0.3847 0.6350 0.3149 1
H19 H -0.2720 0.5223 0.3493 1
H20 H -0.1650 0.4048 0.3196 1
H21 H -0.1813 0.1138 0.3051 1
H22 H 0.0709 0.1212 0.3322 1
H23 H 0.3392 0.2000 0.3426 1
H24 H 0.4994 0.3181 0.3339 1
H25 H 0.4006 0.4321 0.2986 1
H26 H 0.1450 0.4264 0.2711 1
H27 H -0.0220 0.2558 0.2056 1
H28 H -0.3490 0.2558 0.2482 1

loop_
_geom_angle_atom_site_label_1
_geom_angle_atom_site_label_2
_geom_angle_atom_site_label_3
_geom_angle
_geom_angle_site_symmetry_1
_geom_angle_site_symmetry_2
_geom_angle_site_symmetry_3
_geom_angle_publ_flag
O1 S1 O2 121.02 . . . yes
O1 S1 C21 110.24 . . . yes
O1 S1 C22 106.28 . . . yes
O2 S1 C21 107.79 . . . yes
O2 S1 C22 105.32 . . . yes
C21 S1 C22 104.94 . . . yes
O3 S2 O4 121.87 . . . yes
O3 S2 C21 107.28 . . . yes
O3 S2 C23 104.93 . . . yes
O4 S2 C21 111.99 . . . yes
O4 S2 C23 106.16 . . . yes
C21 S2 C23 102.71 . . . yes
O6 S3 C45 105.47 . . . yes
O6 S3 O7 122.15 . . . yes
O6 S3 C44 107.37 . . . yes
C44 S3 C45 103.50 . . . yes
O7 S3 C44 111.42 . . . yes
O7 S3 C45 105.19 . . . yes
O8 S4 O9 121.65 . . . yes
O9 S4 C44 105.99 . . . yes
O8 S4 C44 110.81 . . . yes
O8 S4 C46 108.00 . . . yes
O9 S4 C46 103.94 . . . yes
C44 S4 C46 105.12 . . . yes
C12 O5 H14 110.00 . . . no
C35 O10 H28 109.00 . . . no
C2 C1 C11 122.19 . . . no
C2 C1 C9 118.39 . . . no
C9 C1 C11 119.41 . . . no
C3 C2 C21 118.40 . . . no
C1 C2 C3 121.28 . . . no
C1 C2 C21 120.31 . . . no
C2 C3 C4 120.09 . . . no
C3 C4 C10 121.11 . . . no
C6 C5 C10 121.02 . . . no
C5 C6 C7 120.04 . . . no
C6 C7 C8 120.34 . . . no
C7 C8 C9 121.24 . . . no
C8 C9 C10 117.97 . . . no
C1 C9 C8 122.35 . . . no
C1 C9 C10 119.68 . . . no
C4 C10 C5 121.29 . . . no
C4 C10 C9 119.35 . . . no
C5 C10 C9 119.35 . . . no
C12 C11 C19 118.98 . . . no
C1 C11 C19 121.08 . . . no
C1 C11 C12 119.92 . . . no
O5 C12 C13 114.97 . . . yes
O5 C12 C11 123.64 . . . yes
C11 C12 C13 121.38 . . . no
C12 C13 C14 120.08 . . . no
C13 C14 C20 121.17 . . . no
C16 C15 C20 121.23 . . . no
C15 C16 C17 120.37 . . . no
C16 C17 C18 120.16 . . . no
C17 C18 C19 121.05 . . . no
C18 C19 C20 118.34 . . . no
C11 C19 C20 118.91 . . . no
C11 C19 C18 122.73 . . . no
C14 C20 C19 119.39 . . . no
C14 C20 C15 121.90 . . . no
C15 C20 C19 118.69 . . . no
S2 C21 C2 115.80 . . . yes
S1 C21 C2 109.87 . . . yes
S1 C21 S2 106.65 . . . yes
S1 C22 F1 112.79 . . . yes
F1 C22 F2 101.57 . . . yes
F2 C22 F3 111.36 . . . yes
S1 C22 F3 109.23 . . . yes
S1 C22 F2 111.34 . . . yes
F1 C22 F3 110.41 . . . yes
S2 C23 F6 111.19 . . . yes
S2 C23 F5 110.13 . . . yes
F4 C23 F5 108.82 . . . yes
S2 C23 F4 107.09 . . . yes
F5 C23 F6 109.73 . . . yes
F4 C23 F6 109.82 . . . yes
C4 C3 H1 120.00 . . . no
C2 C3 H1 120.00 . . . no
C3 C4 H2 119.00 . . . no
C10 C4 H2 119.00 . . . no
C6 C5 H3 119.00 . . . no
C10 C5 H3 120.00 . . . no
C7 C6 H4 120.00 . . . no
C5 C6 H4 120.00 . . . no
C8 C7 H5 120.00 . . . no
C6 C7 H5 120.00 . . . no
C9 C8 H6 119.00 . . . no
C7 C8 H6 119.00 . . . no
C12 C13 H7 120.00 . . . no
C14 C13 H7 120.00 . . . no
C20 C14 H8 119.00 . . . no
C13 C14 H8 119.00 . . . no
C16 C15 H9 119.00 . . . no
C20 C15 H9 119.00 . . . no
C15 C16 H10 120.00 . . . no
C17 C16 H10 120.00 . . . no
C16 C17 H11 120.00 . . . no
C18 C17 H11 120.00 . . . no
C17 C18 H12 120.00 . . . no
C19 C18 H12 119.00 . . . no
C2 C21 H13 108.00 . . . no
S2 C21 H13 108.00 . . . no
S1 C21 H13 108.00 . . . no
C25 C24 C32 119.11 . . . no
C25 C24 C34 123.11 . . . no
C32 C24 C34 117.74 . . . no
C24 C25 C26 120.89 . . . no
C24 C25 C44 120.62 . . . no
C26 C25 C44 118.47 . . . no
C25 C26 C27 119.78 . . . no
C26 C27 C33 121.75 . . . no
C29 C28 C33 120.47 . . . no
C28 C29 C30 120.95 . . . no
C29 C30 C31 119.85 . . . no
C30 C31 C32 121.42 . . . no
C24 C32 C31 122.24 . . . no
C31 C32 C33 118.28 . . . no
C24 C32 C33 119.48 . . . no
C27 C33 C28 122.19 . . . no
C27 C33 C32 118.84 . . . no
C28 C33 C32 118.97 . . . no
C24 C34 C35 119.60 . . . no
C24 C34 C42 121.43 . . . no
C35 C34 C42 118.77 . . . no
O10 C35 C36 115.50 . . . yes
C34 C35 C36 120.81 . . . no
O10 C35 C34 123.63 . . . yes
C35 C36 C37 121.16 . . . no
C36 C37 C43 120.81 . . . no
C39 C38 C43 121.46 . . . no
C38 C39 C40 119.84 . . . no
C39 C40 C41 121.12 . . . no
C40 C41 C42 120.98 . . . no
C34 C42 C43 119.43 . . . no
C41 C42 C43 118.07 . . . no
C34 C42 C41 122.48 . . . no
C37 C43 C42 118.95 . . . no
C38 C43 C42 118.45 . . . no
C37 C43 C38 122.58 . . . no
S3 C44 C25 115.43 . . . yes
S4 C44 C25 109.23 . . . yes
S3 C44 S4 106.57 . . . yes
S3 C45 F7 106.18 . . . yes
S3 C45 F8 111.71 . . . yes
F7 C45 F8 109.39 . . . yes
F7 C45 F9 109.81 . . . yes
S3 C45 F9 110.67 . . . yes
F8 C45 F9 109.04 . . . yes
S4 C46 F11 106.42 . . . yes
S4 C46 F12 110.12 . . . yes
S4 C46 F10 111.99 . . . yes
F10 C46 F12 109.84 . . . yes
F11 C46 F12 110.69 . . . yes
F10 C46 F11 107.71 . . . yes
C25 C26 H15 120.00 . . . no
C27 C26 H15 120.00 . . . no
C26 C27 H16 119.00 . . . no
C33 C27 H16 119.00 . . . no
C29 C28 H17 120.00 . . . no
C33 C28 H17 120.00 . . . no
C28 C29 H18 120.00 . . . no
C30 C29 H18 120.00 . . . no
C29 C30 H19 120.00 . . . no
C31 C30 H19 120.00 . . . no
C30 C31 H20 119.00 . . . no
C32 C31 H20 119.00 . . . no
C35 C36 H21 119.00 . . . no
C37 C36 H21 119.00 . . . no
C36 C37 H22 120.00 . . . no
C43 C37 H22 120.00 . . . no
C39 C38 H23 119.00 . . . no
C43 C38 H23 119.00 . . . no
C38 C39 H24 120.00 . . . no
C40 C39 H24 120.00 . . . no
C39 C40 H25 119.00 . . . no
C41 C40 H25 119.00 . . . no
C40 C41 H26 119.00 . . . no
C42 C41 H26 120.00 . . . no
S3 C44 H27 109.00 . . . no
S4 C44 H27 109.00 . . . no
C25 C44 H27 108.00 . . . no

loop_
_geom_bond_atom_site_label_1
_geom_bond_atom_site_label_2
_geom_bond_distance
_geom_bond_site_symmetry_1
_geom_bond_site_symmetry_2
_geom_bond_publ_flag
S1 O1 1.4237 . . yes
S1 O2 1.4148 . . yes
S1 C21 1.8480 . . yes
S1 C22 1.8652 . . yes
S2 O3 1.4248 . . yes
S2 O4 1.4207 . . yes
S2 C21 1.8397 . . yes
S2 C23 1.8605 . . yes
S3 O7 1.4211 . . yes
S3 C44 1.8308 . . yes
S3 C45 1.8449 . . yes
S3 O6 1.4284 . . yes
S4 O8 1.4135 . . yes
S4 C44 1.8485 . . yes
S4 C46 1.8725 . . yes
S4 O9 1.4231 . . yes
F1 C22 1.2236 . . yes
F2 C22 1.2185 . . yes
F3 C22 1.2408 . . yes
F4 C23 1.3170 . . yes
F5 C23 1.3101 . . yes
F6 C23 1.3169 . . yes
F7 C45 1.3214 . . yes
F8 C45 1.3223 . . yes
F9 C45 1.3196 . . yes
F10 C46 1.2894 . . yes
F11 C46 1.3152 . . yes
F12 C46 1.3010 . . yes
O5 C12 1.3591 . . yes
O5 H14 0.8300 . . no
O10 C35 1.3732 . . yes
O10 H28 0.8300 . . no
C1 C9 1.4387 . . no
C1 C11 1.4990 . . no
C1 C2 1.3955 . . no
C2 C21 1.5189 . . no
C2 C3 1.4263 . . no
C3 C4 1.3610 . . no
C4 C10 1.4173 . . no
C5 C10 1.4245 . . no
C5 C6 1.3600 . . no
C6 C7 1.4207 . . no
C7 C8 1.3691 . . no
C8 C9 1.4246 . . no
C9 C10 1.4263 . . no
C11 C12 1.3803 . . no
C11 C19 1.4385 . . no
C12 C13 1.4167 . . no
C13 C14 1.3597 . . no
C14 C20 1.4097 . . no
C15 C20 1.4203 . . no
C15 C16 1.3478 . . no
C16 C17 1.4154 . . no
C17 C18 1.3654 . . no
C18 C19 1.4159 . . no
C19 C20 1.4287 . . no
C3 H1 0.9400 . . no
C4 H2 0.9400 . . no
C5 H3 0.9400 . . no
C6 H4 0.9400 . . no
C7 H5 0.9400 . . no
C8 H6 0.9400 . . no
C13 H7 0.9400 . . no
C14 H8 0.9400 . . no
C15 H9 0.9400 . . no
C16 H10 0.9400 . . no
C17 H11 0.9400 . . no
C18 H12 0.9400 . . no
C21 H13 0.9900 . . no
C24 C25 1.3875 . . no
C24 C32 1.4357 . . no
C24 C34 1.5065 . . no
C25 C44 1.5160 . . no
C25 C26 1.4320 . . no
C26 C27 1.3601 . . no
C27 C33 1.4136 . . no
C28 C29 1.3593 . . no
C28 C33 1.4242 . . no
C29 C30 1.4101 . . no
C30 C31 1.3694 . . no
C31 C32 1.4133 . . no
C32 C33 1.4317 . . no
C34 C35 1.3805 . . no
C34 C42 1.4305 . . no
C35 C36 1.4223 . . no
C36 C37 1.3371 . . no
C37 C43 1.4174 . . no
C38 C43 1.4318 . . no
C38 C39 1.3514 . . no
C39 C40 1.4023 . . no
C40 C41 1.3672 . . no
C41 C42 1.4166 . . no
C42 C43 1.4319 . . no
C26 H15 0.9400 . . no
C27 H16 0.9400 . . no
C28 H17 0.9400 . . no
C29 H18 0.9400 . . no
C30 H19 0.9400 . . no
C31 H20 0.9400 . . no
C36 H21 0.9400 . . no
C37 H22 0.9400 . . no
C38 H23 0.9400 . . no
C39 H24 0.9400 . . no
C40 H25 0.9400 . . no
C41 H26 0.9400 . . no
C44 H27 0.9900 . . no
